data_2005600
loop_
_publ_author_name
'Yang, Q.-C.'
'Li, H.-M.'
'Tang, Y.-Q.'
'Huang, W.-L.'

_publ_section_title
;
 2,2-Dimethyl-6-nitro-3,4-dihydro-2<i>H</i>-benzo[<i>b</i>]pyran-4-one
 <i>O</i>-Benzoyloxime
;
_journal_issue 11
_journal_name_full 'Acta Crystallographica Section C'
_journal_page_first 2920
_journal_page_last 2922
_journal_paper_doi 10.1107/S0108270196008475
_journal_volume 52
_journal_year 1996
_chemical_formula_iupac 'C18 H16 N2 O5'
_chemical_formula_moiety 'C9 H5 O, N O2, C2 H6, C7 H5 N O2'
_chemical_formula_sum 'C18 H16 N2 O5'
_chemical_formula_weight 340.3
_chemical_name_systematic
;
4-(N-benzoxy)imino-3,3-dihydro-2,2-dimethyl-6-nitro-2H-1-benzopyran
;
_space_group_IT_number 2
_symmetry_cell_setting triclinic
_symmetry_space_group_name_Hall '-P 1'
_symmetry_space_group_name_H-M 'P -1'
_cell_angle_alpha 102.40(3)
_cell_angle_beta 102.92(3)
_cell_angle_gamma 95.16(3)
_cell_formula_units_Z 2
_cell_length_a 7.0320(10)
_cell_length_b 10.667(2)
_cell_length_c 11.879(2)
_cell_measurement_reflns_used 25
_cell_measurement_temperature 293
_cell_measurement_theta_max 9.87
_cell_measurement_theta_min 4.05
_cell_volume 839.3(3)
_computing_cell_refinement
;MSC/AFC Diffractometer Control Software (Molecular Structure Corporation,
 1994)
;
_computing_data_collection
; MSC/AFC Diffractometer Control Software (Molecular Structure Corporation,
1994)
;
_computing_data_reduction 'SHELXTL-Plus (Sheldrick, 1990)'
_computing_molecular_graphics SHELXTL-Plus
_computing_publication_material SHELXTL-Plus
_computing_structure_refinement SHELXTL-Plus
_computing_structure_solution SHELXTL-Plus
_diffrn_ambient_temperature 293
_diffrn_measurement_device 'Rigaku AFC6S diffractometer'
_diffrn_measurement_method 2\q/\q
_diffrn_radiation_monochromator 'Highly oriented graphite crystal'
_diffrn_radiation_source Xray_tube
_diffrn_radiation_type 'Molybdenum K\a'
_diffrn_radiation_wavelength 0.71073
_diffrn_reflns_av_R_equivalents 0
_diffrn_reflns_limit_h_max 8
_diffrn_reflns_limit_h_min -8
_diffrn_reflns_limit_k_max 10
_diffrn_reflns_limit_k_min 0
_diffrn_reflns_limit_l_max 13
_diffrn_reflns_limit_l_min -14
_diffrn_reflns_number 2827
_diffrn_reflns_theta_max 25.0
_diffrn_reflns_theta_min 4.0
_diffrn_standards_decay_% 0.9
_diffrn_standards_interval_count 150
_diffrn_standards_number 3
_exptl_absorpt_coefficient_mu .093
_exptl_absorpt_correction_type none
_exptl_crystal_colour 'dark yellow'
_exptl_crystal_density_diffrn 1.347
_exptl_crystal_density_method none
_exptl_crystal_description 'Section cut from needle'
_exptl_crystal_F_000 356
_exptl_crystal_size_max .40
_exptl_crystal_size_mid .30
_exptl_crystal_size_min .20
_refine_diff_density_max .160
_refine_diff_density_min -.230
_refine_ls_extinction_method none
_refine_ls_goodness_of_fit_obs 1.60
_refine_ls_matrix_type full
_refine_ls_number_parameters 226
_refine_ls_number_reflns 1364
_refine_ls_R_factor_all 0.1234
_refine_ls_R_factor_obs 0.0486
_refine_ls_shift/esd_max .007
_refine_ls_shift/esd_mean .001
_refine_ls_structure_factor_coef F
_refine_ls_weighting_details 'w = 1/[\s^2^(F)+0.0002F^2^]'
_refine_ls_weighting_scheme calc
_refine_ls_wR_factor_obs 0.0556
_reflns_number_observed 1364
_reflns_number_total 2827
_reflns_observed_criterion F>4.0\s(F)
_cod_data_source_file cf1093.cif
_cod_data_source_block TOZ
_cod_depositor_comments
;
 Adding the _atom_type_symbol data item to the _atom_type loop.
 The values of the _atom_type_symbol data item were inferred from
 the _atom_site_type_symbol and _atom_site_label data items.

 Antanas Vaitkus,
 2017-01-11

The following automatic conversions were performed:
'_symmetry_cell_setting' value 'Triclinic ' changed to 'triclinic'
according to '/home/saulius/struct/CIF-dictionaries/cif_core.dic'
dictionary named 'cif_core.dic' version 2.4.1 from 2010-06-29.

Automatic conversion script
Id: cif_fix_enum 1527 2010-12-29 10:47:43Z saulius 

The following automatic conversions were performed:

'_symmetry_cell_setting' value 'Triclinic ' changed to 'triclinic'
according to /home/saulius/struct/CIF-dictionaries/cif_core.dic
dictionary named 'cif_core.dic' version 2.4.1 from
2010-06-29.

'_exptl_absorpt_correction_type' value 'None' changed to
'none' according to
/home/saulius/struct/CIF-dictionaries/cif_core.dic dictionary named
'cif_core.dic' version 2.4.1 from 2010-06-29.

Automatic conversion script
Id: cif_fix_values 1715 2011-07-08 13:25:40Z adriana 

The following automatic conversions were performed:

'_refine_ls_weighting_scheme' value '1/[\s^2^(F)+0.0002F^2^]' was
changed to 'calc'. New tag '_refine_ls_weighting_details' was
created. The value of the new tag was set to 'w =
1/[\s^2^(F)+0.0002F^2^]'.

Automatic conversion script
Id: cif_fix_values 3143 2015-03-26 13:38:13Z robertas 
;
_cod_original_cell_volume 839.3(2)
_cod_original_sg_symbol_H-M 'P -1       '
_cod_database_code 2005600

loop_
_symmetry_equiv_pos_as_xyz
x,y,z
'-x, -y, -z'

loop_
_atom_site_aniso_label
_atom_site_aniso_U_11
_atom_site_aniso_U_22
_atom_site_aniso_U_33
_atom_site_aniso_U_12
_atom_site_aniso_U_13
_atom_site_aniso_U_23
_atom_site_aniso_type_symbol
C1 .075(3) .040(2) .047(2) .013(2) .009(2) .011(2) C
C2 .070(3) .051(3) .058(3) .018(2) .013(2) .020(2) C
C3 .048(2) .045(2) .042(2) .008(2) .010(2) .013(2) C
C4 .055(3) .052(3) .051(2) .009(2) .016(2) .014(2) C
C5 .061(3) .037(2) .073(3) .012(2) .023(2) .021(2) C
C6 .058(3) .062(3) .071(3) .019(2) .023(2) .036(2) C
C7 .065(3) .056(3) .052(2) .015(2) .015(2) .023(2) C
C8 .056(3) .048(3) .049(2) .018(2) .018(2) .017(2) C
C9 .042(2) .048(2) .042(2) .012(2) .013(2) .017(2) C
C10 .081(3) .056(3) .079(3) .000(2) -.001(3) .025(2) C
C11 .163(5) .063(3) .066(3) .036(3) .030(3) .012(3) C
C12 .048(3) .059(3) .043(3) .008(2) .007(2) .008(2) C
C13 .043(3) .060(3) .050(3) .012(2) .011(2) .021(2) C
C14 .072(3) .078(3) .050(3) .022(2) .006(2) .019(2) C
C15 .102(4) .115(4) .056(3) .026(4) .006(3) .035(3) C
C16 .096(4) .109(5) .085(4) .024(3) .014(3) .065(4) C
C17 .083(3) .062(3) .092(4) .004(2) .014(3) .034(3) C
C18 .061(3) .056(3) .057(3) .005(2) .008(2) .022(2) C
O1 .092(2) .050(2) .043(2) .0200(10) .0120(10) .0140(10) O
O2 .250(5) .056(2) .086(3) .013(3) .009(3) .006(2) O
O3 .155(3) .053(2) .134(3) .034(2) .038(2) .047(2) O
O4 .063(2) .048(2) .051(2) .0180(10) .0030(10) .0180(10) O
O5 .086(2) .059(2) .053(2) .019(2) .007(2) .0090(10) O
N1 .057(2) .043(2) .052(2) .014(2) .009(2) .019(2) N
N2 .114(3) .049(3) .096(3) .025(2) .037(3) .029(3) N

loop_
_atom_site_label
_atom_site_fract_x
_atom_site_fract_y
_atom_site_fract_z
_atom_site_U_iso_or_equiv
_atom_site_thermal_displace_type
_atom_site_type_symbol
C1 .4307(6) .7354(3) .7698(3) .054(2) Uij C
C2 .2578(6) .6907(3) .6608(3) .059(2) Uij C
C3 .2778(5) .5633(3) .5850(3) .045(2) Uij C
C4 .3237(5) .3358(3) .5972(3) .052(2) Uij C
C5 .3882(6) .2513(3) .6651(4) .055(2) Uij C
C6 .4775(6) .2916(4) .7842(4) .059(2) Uij C
C7 .5025(6) .4204(4) .8386(3) .056(2) Uij C
C8 .4356(5) .5089(4) .7733(3) .049(2) Uij C
C9 .3485(5) .4678(3) .6516(3) .042(2) Uij C
C10 .6193(6) .7679(4) .7365(4) .075(2) Uij C
C11 .3884(8) .8456(4) .8597(4) .096(2) Uij C
C12 .1011(5) .5796(4) .2959(3) .051(2) Uij C
C13 .0532(5) .6868(4) .2399(3) .050(2) Uij C
C14 -.0258(6) .6526(4) .1182(3) .067(2) Uij C
C15 -.0701(7) .7458(6) .0568(4) .090(3) Uij C
C16 -.0386(7) .8731(6) .1169(5) .091(3) Uij C
C17 .0376(6) .9088(4) .2380(4) .078(2) Uij C
C18 .0838(5) .8147(4) .2995(3) .058(2) Uij C
O1 .4583(4) .6332(2) .8352(2) .061(1) Uij O
O2 .2716(7) .0795(3) .5016(3) .138(2) Uij O
O3 .4050(5) .0370(3) .6661(3) .109(2) Uij O
O4 .1695(3) .6249(2) .4180(2) .054(1) Uij O
O5 .0849(4) .4682(3) .2460(2) .068(1) Uij O
N1 .2352(4) .5235(3) .4715(3) .050(1) Uij N
N2 .3518(6) .1115(3) .6054(4) .082(2) Uij N
H2A .2503 .7541 .6142 .080 Uiso H
H2B .1390 .6809 .6872 .080 Uiso H
H4 .2627 .3044 .5137 .080 Uiso H
H6 .5215 .2296 .8284 .080 Uiso H
H7 .5655 .4507 .9219 .080 Uiso H
H10A .6068 .8348 .6938 .080 Uiso H
H10B .6472 .6915 .6870 .080 Uiso H
H10C .7250 .7972 .8072 .080 Uiso H
H11A .3694 .9194 .8264 .080 Uiso H
H11B .4967 .8693 .9293 .080 Uiso H
H11C .2707 .8173 .8810 .080 Uiso H
H14 -.0510 .5625 .0772 .080 Uiso H
H15 -.1216 .7215 -.0280 .080 Uiso H
H16 -.0688 .9380 .0733 .080 Uiso H
H17 .0569 .9985 .2796 .080 Uiso H
H18 .1378 .8382 .3841 .080 Uiso H

loop_
_atom_type_symbol
_atom_type_scat_source
C International_Tables_Vol_IV_Table_2.3.1
H International_Tables_Vol_IV_Table_2.3.1
N International_Tables_Vol_IV_Table_2.3.1
O International_Tables_Vol_IV_Table_2.3.1

loop_
_geom_angle_atom_site_label_1
_geom_angle_atom_site_label_2
_geom_angle_atom_site_label_3
_geom_angle
_geom_angle_publ_flag
C2 C1 C11 111.1(4) no
C10 C1 C11 112.4(3) no
C2 C1 O1 110.7(3) yes
C10 C1 O1 107.6(3) no
C11 C1 O1 103.1(3) no
C1 C2 C3 111.3(3) yes
C2 C3 C9 114.7(3) yes
C2 C3 N1 129.7(4) yes
C9 C3 N1 115.5(3) yes
C5 C4 C9 119.0(3) no
C4 C5 C6 122.6(3) no
C4 C5 N2 117.4(4) no
C6 C5 N2 120.0(4) no
C5 C6 C7 119.1(4) no
C6 C7 C8 120.1(3) no
C7 C8 C9 120.7(3) no
C7 C8 O1 116.1(3) no
C9 C8 O1 123.2(4) yes
C3 C9 C4 121.8(3) no
C3 C9 C8 119.5(3) yes
C4 C9 C8 118.6(4) no
C13 C12 O4 110.6(3) yes
C13 C12 O5 126.3(3) yes
O4 C12 O5 123.1(4) yes
C12 C13 C14 116.0(3) no
C12 C13 C18 124.6(3) no
C14 C13 C18 119.4(4) no
C13 C14 C15 120.6(4) no
C14 C15 C16 119.6(4) no
C15 C16 C17 120.6(6) no
C16 C17 C18 119.6(4) no
C13 C18 C17 120.1(4) no
C1 O1 C8 119.0(3) yes
C12 O4 N1 110.8(3) yes
C3 N1 O4 109.8(3) yes
C5 N2 O2 118.2(4) no
C5 N2 O3 117.2(4) no
O2 N2 O3 124.5(4) no

loop_
_geom_bond_atom_site_label_1
_geom_bond_atom_site_label_2
_geom_bond_distance
_geom_bond_publ_flag
C1 C10 1.500(6) no
C1 C11 1.509(6) no
C1 C2 1.519(5) yes
C1 O1 1.471(5) yes
C2 C3 1.498(5) yes
C3 C9 1.474(6) yes
C3 N1 1.279(5) yes
C4 C5 1.374(6) no
C4 C9 1.395(5) no
C5 C6 1.369(6) no
C5 N2 1.479(5) no
C6 C7 1.364(5) no
C7 C8 1.394(6) no
C8 C9 1.393(5) yes
C8 O1 1.348(4) yes
C12 C13 1.470(6) yes
C12 O4 1.384(4) yes
C12 O5 1.191(5) yes
C13 C14 1.382(5) no
C13 C18 1.369(5) no
C14 C15 1.372(8) no
C15 C16 1.365(8) no
C16 C17 1.374(7) no
C17 C18 1.383(7) no
O2 N2 1.195(6) no
O3 N2 1.212(6) no
O4 N1 1.429(4) yes
